data_7709920
loop_
_publ_author_name
'Guo, Qiling'
'Fang, Tuo'
'Liu, Qian'
'Zhu, Liyang'
'Yang, Suliang'
'Tian, Guoxin'

_publ_section_title
;
 Identification of Complexes of Nd(III) with Dithiophosphinic Acids
 Verifying Difference in Complexation between Ln(III) and An(III)
;
_journal_name_full 'Dalton Transactions'
_journal_paper_doi 10.1039/D2DT00625A
_journal_year 2022
_chemical_formula_moiety '3(C8 H18 P S2), H18 Nd O9, 1.17(H2 O)'
_chemical_formula_sum 'C24 H74.34 Nd O10.17 P3 S6'
_chemical_formula_weight 955.40
_space_group_crystal_system monoclinic
_space_group_IT_number 14
_space_group_name_Hall '-P 2ybc'
_space_group_name_H-M_alt 'P 1 21/c 1'
_atom_sites_solution_hydrogens mixed
_audit_creation_date 2022-03-12
_audit_creation_method
;
Olex2 1.5-dev
(compiled 2022.03.10 svn.r54f81f84 for OlexSys, GUI svn.r6444)
;
_audit_update_record
;
2022-03-23 deposited with the CCDC.	2022-03-29 downloaded from the CCDC.
;
_cell_angle_alpha 90
_cell_angle_beta 98.040(2)
_cell_angle_gamma 90
_cell_formula_units_Z 4
_cell_length_a 16.9097(4)
_cell_length_b 25.6255(5)
_cell_length_c 10.9443(3)
_cell_measurement_reflns_used 23945
_cell_measurement_temperature 100.02(10)
_cell_measurement_theta_max 31.1620
_cell_measurement_theta_min 3.3450
_cell_volume 4695.76(19)
_computing_cell_refinement 'CrysAlisPro 1.171.40.67a (Rigaku OD, 2019)'
_computing_data_collection 'CrysAlisPro 1.171.40.67a (Rigaku OD, 2019)'
_computing_data_reduction 'CrysAlisPro 1.171.40.67a (Rigaku OD, 2019)'
_computing_molecular_graphics 'Olex2 1.5-dev (Dolomanov et al., 2009)'
_computing_publication_material 'Olex2 1.5-dev (Dolomanov et al., 2009)'
_computing_structure_refinement 'SHELXL 2018/3 (Sheldrick, 2015)'
_computing_structure_solution 'ShelXT (Sheldrick, 2015)'
_diffrn_ambient_temperature 100.02(10)
_diffrn_detector_area_resol_mean 10.0000
_diffrn_detector_type HyPix
_diffrn_measured_fraction_theta_full 0.998
_diffrn_measured_fraction_theta_max 0.787
_diffrn_measurement_details
;
List of Runs (angles in degrees, time in seconds):

  # Type    Start    End  Width  t~exp~   \w     \q     \k     \f   Frames
#--------------------------------------------------------------------------
  1  \w     11.00  66.00   0.50    0.50    --    5.65  82.00  12.00  110
  2  \w    -54.00 -22.00   0.50    0.50    --    5.65 -82.00-109.00   64
  3  \w    -20.00  29.00   0.50    0.50    --   -4.71 -99.00  90.00   98
  4  \w    -20.00   6.00   0.50    0.50    --   -4.71 -99.00 120.00   52
  5  \w    -19.00   7.00   0.50    0.50    --   -4.71 -99.00-120.00   52
  6  \w    -66.00  17.00   0.50    0.50    --    5.65 -37.00-120.00  166
;
_diffrn_measurement_device 'four-circle diffractometer'
_diffrn_measurement_device_type 'XtaLAB Synergy R, DW system, HyPix'
_diffrn_measurement_method '\w scans'
_diffrn_radiation_type MoK\a
_diffrn_radiation_wavelength 0.71073
_diffrn_reflns_av_R_equivalents 0.0589
_diffrn_reflns_av_unetI/netI 0.0519
_diffrn_reflns_Laue_measured_fraction_full 0.998
_diffrn_reflns_Laue_measured_fraction_max 0.787
_diffrn_reflns_limit_h_max 21
_diffrn_reflns_limit_h_min -21
_diffrn_reflns_limit_k_max 36
_diffrn_reflns_limit_k_min -32
_diffrn_reflns_limit_l_max 15
_diffrn_reflns_limit_l_min -14
_diffrn_reflns_number 44211
_diffrn_reflns_point_group_measured_fraction_full 0.998
_diffrn_reflns_point_group_measured_fraction_max 0.787
_diffrn_reflns_theta_full 25.242
_diffrn_reflns_theta_max 31.179
_diffrn_reflns_theta_min 3.272
_exptl_absorpt_coefficient_mu 1.514
_exptl_absorpt_correction_T_max 1.00000
_exptl_absorpt_correction_T_min 0.53028
_exptl_absorpt_correction_type multi-scan
_exptl_absorpt_process_details
;
CrysAlisPro 1.171.40.67a (Rigaku Oxford Diffraction, 2019)
Empirical absorption correction using spherical harmonics,
 implemented in SCALE3 ABSPACK scaling algorithm.
;
_exptl_crystal_colour colourless
_exptl_crystal_colour_primary colourless
_exptl_crystal_density_diffrn 1.351
_exptl_crystal_description block
_exptl_crystal_F_000 2003
_exptl_crystal_recrystallization_method 'Re-crystallisation from solvent: water'
_exptl_crystal_size_max 0.2
_exptl_crystal_size_mid 0.2
_exptl_crystal_size_min 0.15
_refine_diff_density_max 1.430
_refine_diff_density_min -1.267
_refine_diff_density_rms 0.115
_refine_ls_extinction_method none
_refine_ls_goodness_of_fit_ref 1.032
_refine_ls_hydrogen_treatment mixed
_refine_ls_matrix_type full
_refine_ls_number_parameters 533
_refine_ls_number_reflns 11970
_refine_ls_number_restraints 102
_refine_ls_restrained_S_all 1.036
_refine_ls_R_factor_all 0.0480
_refine_ls_R_factor_gt 0.0371
_refine_ls_shift/su_max 0.001
_refine_ls_shift/su_mean 0.000
_refine_ls_structure_factor_coef Fsqd
_refine_ls_weighting_details 'w=1/[\s^2^(Fo^2^)+(0.0462P)^2^+4.3286P] where P=(Fo^2^+2Fc^2^)/3'
_refine_ls_weighting_scheme calc
_refine_ls_wR_factor_gt 0.0912
_refine_ls_wR_factor_ref 0.0974
_reflns_Friedel_coverage 0.000
_reflns_number_gt 10067
_reflns_number_total 11970
_reflns_threshold_expression 'I > 2\s(I)'
_cod_data_source_file d2dt00625a2.cif
_cod_data_source_block 20200527a
_cod_database_code 7709920
_shelx_shelxl_version_number 2018/3
_shelx_space_group_comment
;
The symmetry employed for this shelxl refinement is uniquely defined
by the following loop, which should always be used as a source of
symmetry information in preference to the above space-group names.
They are only intended as comments.
;
_shelx_estimated_absorpt_t_max 0.805
_shelx_estimated_absorpt_t_min 0.752
_olex2_refinement_description
;
1. Fixed Uiso
 At 1.2 times of:
  All C(H) groups, All C(H,H) groups
 At 1.5 times of:
  All C(H,H,H) groups, All O(H,H) groups
2. Restrained distances
 O7-H7D = O7-H7E
 0.85 with sigma of 0.02
 O1-H1C = O1-H1D
 0.85 with sigma of 0.02
 O6-H6A = O6-H6B
 0.85 with sigma of 0.02
 O4-H4D = O4-H4E
 0.85 with sigma of 0.02
 O8-H8D = O8-H8E
 0.85 with sigma of 0.02
 O2-H2A = O2-H2B
 0.85 with sigma of 0.02
 O9-H9C = O9-H9D
 0.85 with sigma of 0.02
 O5-H5C = O5-H5D
 0.85 with sigma of 0.02
 O3-H3D = O3-H3E
 0.85 with sigma of 0.02
 H5C-H5D
 1.34 with sigma of 0.04
 H8D-H8E
 1.34 with sigma of 0.04
 H7D-H7E
 1.34 with sigma of 0.04
 H4D-H4E
 1.34 with sigma of 0.04
 H2A-H2B
 1.34 with sigma of 0.04
 H6A-H6B
 1.34 with sigma of 0.04
 H9C-H9D
 1.34 with sigma of 0.04
 H3D-H3E
 1.34 with sigma of 0.04
 H1C-H1D
 1.34 with sigma of 0.04
 C9-C10 \\sim C9A-C10A
 with sigma of 0.02
 C9-P2 \\sim C9A-P2A
 with sigma of 0.02
 C10-C11 \\sim C10A-C11A
 with sigma of 0.02
 C10-C12 \\sim C10A-C12A
 with sigma of 0.02
 C13-C14 \\sim C13A-C14A
 with sigma of 0.02
 C13-P2 \\sim C13A-P2A
 with sigma of 0.02
 S3-S4 \\sim S3A-S4A
 with sigma of 0.04
 C13-S4 \\sim C13A-S4A
 with sigma of 0.04
 C14-C15 \\sim C14A-C15A
 with sigma of 0.02
 C14-C16 \\sim C14A-C16A
 with sigma of 0.02
 C13-S3 \\sim C13A-S3A
 with sigma of 0.04
 P2-S3 \\sim P2A-S3A
 with sigma of 0.02
 P2-S4 \\sim P2A-S4A
 with sigma of 0.02
 C14-P2 \\sim C14A-P2A
 with sigma of 0.04
 C9-C11 \\sim C9A-C11A
 with sigma of 0.04
 C9-C12 \\sim C9A-C12A
 with sigma of 0.04
 C9-C13 \\sim C9A-C13A
 with sigma of 0.04
 C9-S3 \\sim C9A-S3A
 with sigma of 0.04
 C9-S4 \\sim C9A-S4A
 with sigma of 0.04
 C15-C16 \\sim C15A-C16A
 with sigma of 0.04
 C10-P2 \\sim C10A-P2A
 with sigma of 0.04
 C11-C12 \\sim C11A-C12A
 with sigma of 0.04
 C13-C15 \\sim C13A-C15A
 with sigma of 0.04
 C13-C16 \\sim C13A-C16A
 with sigma of 0.04
 Nd1-H3D \\sim Nd1-H3E
 with sigma of 0.02
 Nd1-H2A \\sim Nd1-H2B
 with sigma of 0.02
 Nd1-H6A \\sim Nd1-H6B
 with sigma of 0.02
 Nd1-H9C \\sim Nd1-H9D
 with sigma of 0.02
 Nd1-H5C \\sim Nd1-H5D
 with sigma of 0.02
 Nd1-H7D \\sim Nd1-H7E
 with sigma of 0.02
 Nd1-H1C \\sim Nd1-H1D
 with sigma of 0.02
 Nd1-H4D \\sim Nd1-H4E
 with sigma of 0.02
 Nd1-H8D \\sim Nd1-H8E
 with sigma of 0.02
3. Uiso/Uaniso restraints and constraints
Uanis(C14) \\sim Ueq, Uanis(C16) \\sim Ueq, Uanis(C15) \\sim Ueq: with sigma of
0.01 and sigma for terminal atoms of 0.02
Uanis(C12) \\sim Ueq: with sigma of 0.01 and sigma for terminal atoms of 0.02
4. Rigid body (RIGU) restrains
 C13, C14, C16, C15
 with sigma for 1-2 distances of 0.001 and sigma for 1-3 distances of 0.001
5. Others
 Sof(P2A)=Sof(C9A)=Sof(H9AA)=Sof(H9AB)=Sof(C10A)=Sof(H10A)=Sof(C11A)=Sof(H11D)=
 Sof(H11E)=Sof(H11F)=Sof(C12A)=Sof(H12D)=Sof(H12E)=Sof(H12F)=Sof(S3A)=Sof(S4A)=
 Sof(C13A)=Sof(H13C)=Sof(H13D)=Sof(C14A)=Sof(H14A)=Sof(C15A)=Sof(H15D)=
 Sof(H15E)=Sof(H15F)=Sof(C16A)=Sof(H16D)=Sof(H16E)=Sof(H16F)=Sof(O11)=Sof(H11G)=
 Sof(H11H)=1-FVAR(1)
 Sof(C9)=Sof(H9A)=Sof(H9B)=Sof(C10)=Sof(H10)=Sof(C11)=Sof(H11A)=Sof(H11B)=
 Sof(H11C)=Sof(C12)=Sof(H12A)=Sof(H12B)=Sof(H12C)=Sof(C13)=Sof(H13A)=Sof(H13B)=
 Sof(C14)=Sof(H14)=Sof(C15)=Sof(H15A)=Sof(H15B)=Sof(H15C)=Sof(C16)=Sof(H16A)=
 Sof(H16B)=Sof(H16C)=Sof(P2)=Sof(S3)=Sof(S4)=FVAR(1)
 Fixed Uiso: C9A(0.04) C10A(0.04) C11A(0.04) C12A(0.04) C13A(0.04) C14A(0.04)
 C15A(0.04) C16A(0.04)
6.a Riding coordinates:
 C12A(H12D,H12E,H12F)
6.b Free rotating group:
 O10(H10B,H10C), O11(H11G,H11H)
6.c Ternary CH refined with riding coordinates:
 C2(H2), C6(H6), C10(H10), C14(H14), C18(H18), C22(H22), C10A(H10A), C14A(H14A)
6.d Secondary CH2 refined with riding coordinates:
 C1(H1A,H1B), C5(H5A,H5B), C9(H9A,H9B), C13(H13A,H13B), C17(H17A,H17B),
 C21(H21A,H21B), C9A(H9AA,H9AB), C13A(H13C,H13D)
6.e Idealised Me refined as rotating group:
 C3(H3A,H3B,H3C), C4(H4A,H4B,H4C), C7(H7A,H7B,H7C), C8(H8A,H8B,H8C), C11(H11A,
 H11B,H11C), C12(H12A,H12B,H12C), C15(H15A,H15B,H15C), C16(H16A,H16B,H16C),
 C19(H19A,H19B,H19C), C20(H20A,H20B,H20C), C23(H23A,H23B,H23C), C24(H24A,H24B,
 H24C), C11A(H11D,H11E,H11F), C15A(H15D,H15E,H15F), C16A(H16D,H16E,H16F)
;
_olex2_submission_special_instructions 'No special instructions were received'
_oxdiff_exptl_absorpt_empirical_details
;
Empirical correction (ABSPACK) includes:
- Absorption correction using spherical harmonics
- Frame scaling
;

loop_
_space_group_symop_operation_xyz
'x, y, z'
'-x, y+1/2, -z+1/2'
'-x, -y, -z'
'x, -y-1/2, z-1/2'

loop_
_atom_site_label
_atom_site_type_symbol
_atom_site_fract_x
_atom_site_fract_y
_atom_site_fract_z
_atom_site_U_iso_or_equiv
_atom_site_adp_type
_atom_site_occupancy
_atom_site_site_symmetry_order
_atom_site_calc_flag
_atom_site_refinement_flags_posn
_atom_site_refinement_flags_adp
_atom_site_refinement_flags_occupancy
_atom_site_disorder_assembly
_atom_site_disorder_group
C1 C 0.37269(18) 0.91713(10) 0.6234(2) 0.0200(5) Uani 1 1 d . . . . .
H1A H 0.322833 0.920709 0.660500 0.024 Uiso 1 1 calc R U . . .
H1B H 0.417648 0.919332 0.691633 0.024 Uiso 1 1 calc R U . . .
C2 C 0.37845(18) 0.96477(10) 0.5383(3) 0.0219(6) Uani 1 1 d . . . . .
H2 H 0.402385 0.952918 0.464517 0.026 Uiso 1 1 calc R U . . .
C3 C 0.4333(2) 1.00584(12) 0.6058(3) 0.0311(7) Uani 1 1 d . . . . .
H3A H 0.409313 1.019441 0.675759 0.047 Uiso 1 1 calc R U . . .
H3B H 0.440794 1.034439 0.549036 0.047 Uiso 1 1 calc R U . . .
H3C H 0.485192 0.990047 0.635860 0.047 Uiso 1 1 calc R U . . .
C4 C 0.2962(2) 0.98817(13) 0.4936(3) 0.0345(7) Uani 1 1 d . . . . .
H4A H 0.263421 0.962435 0.443326 0.052 Uiso 1 1 calc R U . . .
H4B H 0.302442 1.019349 0.444011 0.052 Uiso 1 1 calc R U . . .
H4C H 0.270134 0.997719 0.564989 0.052 Uiso 1 1 calc R U . . .
C5 C 0.29308(19) 0.84459(11) 0.4284(3) 0.0235(6) Uani 1 1 d . . . . .
H5A H 0.287349 0.878122 0.383122 0.028 Uiso 1 1 calc R U . . .
H5B H 0.310388 0.818230 0.371586 0.028 Uiso 1 1 calc R U . . .
C6 C 0.21028(19) 0.82867(13) 0.4569(3) 0.0299(7) Uani 1 1 d . . . . .
H6 H 0.216650 0.795982 0.507191 0.036 Uiso 1 1 calc R U . . .
C7 C 0.1703(2) 0.86925(16) 0.5298(4) 0.0426(9) Uani 1 1 d . . . . .
H7A H 0.203661 0.875465 0.609213 0.064 Uiso 1 1 calc R U . . .
H7B H 0.117831 0.856429 0.544265 0.064 Uiso 1 1 calc R U . . .
H7C H 0.163875 0.901915 0.482965 0.064 Uiso 1 1 calc R U . . .
C8 C 0.1569(2) 0.81591(17) 0.3353(4) 0.0478(10) Uani 1 1 d . . . . .
H8A H 0.149787 0.847298 0.283838 0.072 Uiso 1 1 calc R U . . .
H8B H 0.104696 0.803766 0.353046 0.072 Uiso 1 1 calc R U . . .
H8C H 0.182014 0.788505 0.291567 0.072 Uiso 1 1 calc R U . . .
P1 P 0.37364(4) 0.85220(2) 0.55772(7) 0.01707(14) Uani 1 1 d . . . . .
S1 S 0.35752(4) 0.80075(3) 0.69204(6) 0.02010(14) Uani 1 1 d . . . . .
S2 S 0.47645(5) 0.84511(3) 0.48498(7) 0.02310(15) Uani 1 1 d . . . . .
C9 C 0.8763(3) 0.7038(2) 1.0385(4) 0.0182(7) Uani 0.830(2) 1 d D . P A 1
H9A H 0.849110 0.727048 1.091662 0.022 Uiso 0.830(2) 1 calc R U P A 1
H9B H 0.887970 0.670710 1.084014 0.022 Uiso 0.830(2) 1 calc R U P A 1
C10 C 0.9570(4) 0.7294(4) 1.0216(9) 0.0221(9) Uani 0.830(2) 1 d D . P A 1
H10 H 0.980879 0.709269 0.957511 0.027 Uiso 0.830(2) 1 calc R U P A 1
C11 C 1.0136(8) 0.7254(8) 1.1444(16) 0.037(2) Uani 0.830(2) 1 d D . P A 1
H11A H 0.990372 0.744147 1.208916 0.055 Uiso 0.830(2) 1 calc R U P A 1
H11B H 1.065309 0.740940 1.134657 0.055 Uiso 0.830(2) 1 calc R U P A 1
H11C H 1.021145 0.688647 1.167834 0.055 Uiso 0.830(2) 1 calc R U P A 1
C12 C 0.9480(12) 0.7861(6) 0.980(2) 0.037(2) Uani 0.830(2) 1 d D U P A 1
H12A H 0.915596 0.787866 0.898752 0.056 Uiso 0.830(2) 1 calc R U P A 1
H12B H 1.000893 0.801016 0.975537 0.056 Uiso 0.830(2) 1 calc R U P A 1
H12C H 0.921796 0.805994 1.039699 0.056 Uiso 0.830(2) 1 calc R U P A 1
C13 C 0.8623(2) 0.65675(13) 0.7918(3) 0.0221(7) Uani 0.830(2) 1 d D . P A 1
H13A H 0.826748 0.654303 0.712017 0.027 Uiso 0.830(2) 1 calc R U P A 1
H13B H 0.906849 0.680146 0.778483 0.027 Uiso 0.830(2) 1 calc R U P A 1
C14 C 0.8974(4) 0.6032(2) 0.8198(5) 0.0682(17) Uani 0.830(2) 1 d D U P A 1
H14 H 0.848745 0.580863 0.800530 0.082 Uiso 0.830(2) 1 calc R U P A 1
C15 C 0.9275(6) 0.5851(3) 0.9320(7) 0.110(3) Uani 0.830(2) 1 d D U P A 1
H15A H 0.981260 0.599298 0.955723 0.164 Uiso 0.830(2) 1 calc R U P A 1
H15B H 0.930127 0.546931 0.929586 0.164 Uiso 0.830(2) 1 calc R U P A 1
H15C H 0.893039 0.595909 0.992357 0.164 Uiso 0.830(2) 1 calc R U P A 1
C16 C 0.9460(5) 0.5860(3) 0.7180(6) 0.088(3) Uani 0.830(2) 1 d D U P A 1
H16A H 0.915189 0.592858 0.636970 0.132 Uiso 0.830(2) 1 calc R U P A 1
H16B H 0.957530 0.548580 0.726352 0.132 Uiso 0.830(2) 1 calc R U P A 1
H16C H 0.996252 0.605555 0.726025 0.132 Uiso 0.830(2) 1 calc R U P A 1
P2 P 0.80596(5) 0.68951(3) 0.89990(7) 0.0165(2) Uani 0.830(2) 1 d D . P A 1
S3 S 0.76007(5) 0.75491(3) 0.81737(8) 0.0207(2) Uani 0.830(2) 1 d D . P A 1
S4 S 0.72439(13) 0.64004(8) 0.9521(2) 0.0222(4) Uani 0.830(2) 1 d D . P A 1
C17 C 0.79339(17) 0.52604(11) 0.4486(3) 0.0228(6) Uani 1 1 d . . . . .
H17A H 0.773566 0.557962 0.485292 0.027 Uiso 1 1 calc R U . . .
H17B H 0.843184 0.515656 0.501657 0.027 Uiso 1 1 calc R U . . .
C18 C 0.8156(2) 0.54087(13) 0.3214(3) 0.0310(7) Uani 1 1 d . . . . .
H18 H 0.764970 0.543586 0.262283 0.037 Uiso 1 1 calc R U . . .
C19 C 0.8682(3) 0.50142(18) 0.2712(4) 0.0509(10) Uani 1 1 d . . . . .
H19A H 0.915676 0.495220 0.331707 0.076 Uiso 1 1 calc R U . . .
H19B H 0.884487 0.514628 0.194429 0.076 Uiso 1 1 calc R U . . .
H19C H 0.838760 0.468652 0.254543 0.076 Uiso 1 1 calc R U . . .
C20 C 0.8551(3) 0.59465(15) 0.3309(4) 0.0494(10) Uani 1 1 d . . . . .
H20A H 0.818985 0.620012 0.360956 0.074 Uiso 1 1 calc R U . . .
H20B H 0.866732 0.605412 0.249302 0.074 Uiso 1 1 calc R U . . .
H20C H 0.904960 0.592991 0.388390 0.074 Uiso 1 1 calc R U . . .
C21 C 0.76234(18) 0.40920(11) 0.4509(3) 0.0245(6) Uani 1 1 d . . . . .
H21A H 0.717771 0.384890 0.424182 0.029 Uiso 1 1 calc R U . . .
H21B H 0.796801 0.409577 0.384882 0.029 Uiso 1 1 calc R U . . .
C22 C 0.8115(2) 0.38578(13) 0.5665(3) 0.0362(8) Uani 1 1 d . . . . .
H22 H 0.781799 0.392749 0.637688 0.043 Uiso 1 1 calc R U . . .
C23 C 0.8929(3) 0.40970(18) 0.5967(6) 0.086(2) Uani 1 1 d . . . . .
H23A H 0.921363 0.407082 0.524894 0.129 Uiso 1 1 calc R U . . .
H23B H 0.922948 0.391128 0.666589 0.129 Uiso 1 1 calc R U . . .
H23C H 0.887541 0.446505 0.618499 0.129 Uiso 1 1 calc R U . . .
C24 C 0.8172(3) 0.32715(14) 0.5529(4) 0.0488(10) Uani 1 1 d . . . . .
H24A H 0.763398 0.312193 0.537961 0.073 Uiso 1 1 calc R U . . .
H24B H 0.846265 0.312313 0.628734 0.073 Uiso 1 1 calc R U . . .
H24C H 0.845740 0.318994 0.483237 0.073 Uiso 1 1 calc R U . . .
P3 P 0.71967(4) 0.47440(3) 0.45824(6) 0.01627(14) Uani 1 1 d . . . . .
S5 S 0.68278(4) 0.48179(3) 0.62448(6) 0.01877(13) Uani 1 1 d . . . . .
S6 S 0.63323(4) 0.48124(3) 0.31292(6) 0.01898(13) Uani 1 1 d . . . . .
Nd1 Nd 0.54954(2) 0.64897(2) 0.55265(2) 0.01502(5) Uani 1 1 d D . . . .
O1 O 0.53935(13) 0.70268(8) 0.3435(2) 0.0242(4) Uani 1 1 d D . . . .
H1C H 0.5694(18) 0.6918(13) 0.294(2) 0.036 Uiso 1 1 d D U . . .
H1D H 0.4934(13) 0.7035(14) 0.303(3) 0.036 Uiso 1 1 d D U . . .
O2 O 0.66237(14) 0.70998(9) 0.5476(2) 0.0321(5) Uani 1 1 d D . . . .
H2A H 0.690(2) 0.7231(14) 0.612(2) 0.048 Uiso 1 1 d D U . . .
H2B H 0.686(2) 0.7176(15) 0.488(2) 0.048 Uiso 1 1 d D U . . .
O3 O 0.58408(13) 0.69147(8) 0.76013(19) 0.0250(4) Uani 1 1 d D . . . .
H3D H 0.564(2) 0.7179(10) 0.783(3) 0.038 Uiso 1 1 d D U . . .
H3E H 0.6235(17) 0.6826(13) 0.810(2) 0.038 Uiso 1 1 d D U . . .
O4 O 0.46608(14) 0.72619(8) 0.5488(2) 0.0314(5) Uani 1 1 d D . . . .
H4D H 0.482(2) 0.7560(8) 0.533(4) 0.047 Uiso 1 1 d D U . . .
H4E H 0.435(2) 0.7308(12) 0.602(3) 0.047 Uiso 1 1 d D U . . .
O5 O 0.44775(14) 0.63310(8) 0.6930(2) 0.0274(5) Uani 1 1 d D . . . .
H5C H 0.460(2) 0.6401(14) 0.7698(17) 0.041 Uiso 1 1 d D U . . .
H5D H 0.424(2) 0.6051(10) 0.694(3) 0.041 Uiso 1 1 d D U . . .
O6 O 0.42272(12) 0.62497(7) 0.42265(19) 0.0213(4) Uani 1 1 d D . . . .
H6A H 0.3976(18) 0.6436(10) 0.367(3) 0.032 Uiso 1 1 d D U . . .
H6B H 0.4018(18) 0.5954(8) 0.416(3) 0.032 Uiso 1 1 d D U . . .
O7 O 0.52220(12) 0.55246(7) 0.56040(19) 0.0205(4) Uani 1 1 d D . . . .
H7D H 0.4861(16) 0.5396(10) 0.595(3) 0.031 Uiso 1 1 d D U . . .
H7E H 0.5598(14) 0.5304(9) 0.576(3) 0.031 Uiso 1 1 d D U . . .
O8 O 0.61590(13) 0.60098(7) 0.39959(19) 0.0230(4) Uani 1 1 d D . . . .
H8D H 0.627(2) 0.6144(11) 0.333(2) 0.035 Uiso 1 1 d D U . . .
H8E H 0.608(2) 0.5687(7) 0.384(3) 0.035 Uiso 1 1 d D U . . .
O9 O 0.66523(13) 0.60475(8) 0.6756(2) 0.0254(4) Uani 1 1 d D . . . .
H9C H 0.680(2) 0.6107(13) 0.7492(19) 0.038 Uiso 1 1 d D U . . .
H9D H 0.676(2) 0.5731(8) 0.662(3) 0.038 Uiso 1 1 d D U . . .
O10 O 0.63203(16) 0.64972(9) 0.1870(2) 0.0312(5) Uani 1 1 d G . . . .
H10B H 0.675313 0.651987 0.156110 0.047 Uiso 1 1 d G U . . .
H10C H 0.593272 0.645058 0.129680 0.047 Uiso 1 1 d G U . . .
P2A P 0.8368(3) 0.65678(16) 0.9136(4) 0.0194(11) Uani 0.170(2) 1 d D . P A 2
C9A C 0.872(2) 0.7042(14) 1.036(3) 0.040 Uiso 0.170(2) 1 d D U P A 2
H9AA H 0.833069 0.733251 1.032365 0.048 Uiso 0.170(2) 1 calc R U P A 2
H9AB H 0.873177 0.686937 1.117162 0.048 Uiso 0.170(2) 1 calc R U P A 2
C10A C 0.956(3) 0.727(3) 1.027(6) 0.040 Uiso 0.170(2) 1 d D U P A 2
H10A H 0.980428 0.705413 0.966787 0.048 Uiso 0.170(2) 1 calc R U P A 2
C11A C 1.009(4) 0.723(4) 1.152(9) 0.040 Uiso 0.170(2) 1 d D U P A 2
H11D H 0.990157 0.747240 1.210894 0.060 Uiso 0.170(2) 1 calc R U P A 2
H11E H 1.064286 0.731942 1.141843 0.060 Uiso 0.170(2) 1 calc R U P A 2
H11F H 1.007545 0.687285 1.183557 0.060 Uiso 0.170(2) 1 calc R U P A 2
C12A C 0.953(6) 0.783(3) 0.981(11) 0.040 Uiso 0.170(2) 1 d D U P A 2
H12D H 0.917467 0.785035 0.904157 0.060 Uiso 0.170(2) 1 d R U P A 2
H12E H 0.933747 0.806165 1.039777 0.060 Uiso 0.170(2) 1 d R U P A 2
H12F H 1.005427 0.793595 0.967927 0.060 Uiso 0.170(2) 1 d R U P A 2
S3A S 0.8351(3) 0.69166(17) 0.7499(4) 0.0250(11) Uani 0.170(2) 1 d D . P A 2
S4A S 0.7367(6) 0.6245(4) 0.9548(14) 0.031(2) Uani 0.170(2) 1 d D . P A 2
C13A C 0.9123(11) 0.6061(6) 0.928(2) 0.040 Uiso 0.170(2) 1 d D U P A 2
H13C H 0.961484 0.619170 0.898819 0.048 Uiso 0.170(2) 1 calc R U P A 2
H13D H 0.925786 0.595632 1.015615 0.048 Uiso 0.170(2) 1 calc R U P A 2
C14A C 0.8799(12) 0.5598(6) 0.8514(19) 0.040 Uiso 0.170(2) 1 d D U P A 2
H14A H 0.915007 0.567560 0.787299 0.048 Uiso 0.170(2) 1 calc R U P A 2
C15A C 0.8198(12) 0.5519(8) 0.7692(18) 0.040 Uiso 0.170(2) 1 d D U P A 2
H15D H 0.837298 0.533910 0.698537 0.060 Uiso 0.170(2) 1 calc R U P A 2
H15E H 0.795367 0.585331 0.742110 0.060 Uiso 0.170(2) 1 calc R U P A 2
H15F H 0.780642 0.530182 0.803736 0.060 Uiso 0.170(2) 1 calc R U P A 2
C16A C 0.9257(13) 0.5093(7) 0.889(2) 0.040 Uiso 0.170(2) 1 d D U P A 2
H16D H 0.980702 0.517769 0.924629 0.060 Uiso 0.170(2) 1 calc R U P A 2
H16E H 0.926323 0.487008 0.816581 0.060 Uiso 0.170(2) 1 calc R U P A 2
H16F H 0.899424 0.490737 0.950811 0.060 Uiso 0.170(2) 1 calc R U P A 2
O11 O 0.7040(8) 0.7725(5) 0.8246(13) 0.029(3) Uani 0.170(2) 1 d G . P A 2
H11G H 0.655806 0.769014 0.791039 0.044 Uiso 0.170(2) 1 d G U P A 2
H11H H 0.718389 0.741977 0.848328 0.044 Uiso 0.170(2) 1 d G U P A 2

loop_
_atom_site_aniso_label
_atom_site_aniso_U_11
_atom_site_aniso_U_22
_atom_site_aniso_U_33
_atom_site_aniso_U_23
_atom_site_aniso_U_13
_atom_site_aniso_U_12
C1 0.0245(15) 0.0216(13) 0.0142(12) -0.0018(10) 0.0039(11) -0.0031(10)
C2 0.0280(16) 0.0215(13) 0.0168(13) 0.0000(10) 0.0053(11) 0.0014(11)
C3 0.043(2) 0.0252(14) 0.0260(15) -0.0028(12) 0.0093(14) -0.0098(13)
C4 0.041(2) 0.0307(16) 0.0314(17) 0.0046(13) 0.0037(15) 0.0029(13)
C5 0.0243(16) 0.0280(14) 0.0170(13) -0.0026(11) -0.0011(11) -0.0033(11)
C6 0.0242(16) 0.0334(16) 0.0300(16) 0.0027(13) -0.0041(13) -0.0080(12)
C7 0.0216(17) 0.052(2) 0.056(2) -0.0029(19) 0.0109(17) -0.0036(15)
C8 0.031(2) 0.066(2) 0.042(2) 0.0029(19) -0.0139(17) -0.0208(17)
P1 0.0175(3) 0.0192(3) 0.0145(3) -0.0024(2) 0.0026(3) -0.0006(2)
S1 0.0214(3) 0.0207(3) 0.0183(3) -0.0005(2) 0.0031(3) -0.0025(2)
S2 0.0211(4) 0.0288(3) 0.0206(3) -0.0012(3) 0.0070(3) 0.0014(3)
C9 0.0160(17) 0.0243(15) 0.0138(14) -0.0013(12) -0.0003(12) -0.0040(12)
C10 0.0140(16) 0.030(2) 0.0216(19) -0.0090(17) -0.0001(14) -0.0034(13)
C11 0.021(3) 0.046(4) 0.039(4) -0.012(3) -0.010(3) -0.003(2)
C12 0.031(4) 0.035(3) 0.046(2) 0.001(3) 0.007(3) -0.014(3)
C13 0.0180(17) 0.0293(16) 0.0189(16) -0.0074(13) 0.0018(13) -0.0020(12)
C14 0.103(4) 0.056(3) 0.054(3) 0.015(2) 0.042(3) 0.050(3)
C15 0.159(7) 0.106(6) 0.070(3) 0.038(4) 0.038(4) 0.075(6)
C16 0.114(6) 0.094(4) 0.066(3) 0.012(3) 0.049(4) 0.071(4)
P2 0.0125(4) 0.0228(5) 0.0142(4) -0.0010(3) 0.0021(3) -0.0020(3)
S3 0.0183(5) 0.0247(4) 0.0187(4) 0.0012(3) 0.0010(3) 0.0011(3)
S4 0.0178(7) 0.0317(9) 0.0169(6) 0.0043(7) 0.0018(5) -0.0055(6)
C17 0.0179(14) 0.0262(14) 0.0241(14) 0.0019(11) 0.0025(11) -0.0049(10)
C18 0.0267(17) 0.0392(17) 0.0272(16) 0.0089(13) 0.0039(13) -0.0096(13)
C19 0.046(2) 0.066(3) 0.047(2) 0.004(2) 0.028(2) -0.0009(19)
C20 0.053(3) 0.051(2) 0.046(2) 0.0132(18) 0.0088(19) -0.0215(19)
C21 0.0226(15) 0.0224(13) 0.0296(15) 0.0000(11) 0.0076(12) 0.0049(10)
C22 0.039(2) 0.0298(16) 0.0386(19) 0.0037(14) 0.0025(15) 0.0142(14)
C23 0.064(3) 0.045(2) 0.129(5) 0.020(3) -0.058(4) 0.004(2)
C24 0.047(2) 0.0334(18) 0.064(3) 0.0142(18) 0.004(2) 0.0154(16)
P3 0.0137(3) 0.0179(3) 0.0174(3) 0.0003(2) 0.0030(3) 0.0003(2)
S5 0.0187(3) 0.0216(3) 0.0161(3) 0.0003(2) 0.0029(3) 0.0012(2)
S6 0.0168(3) 0.0232(3) 0.0165(3) 0.0004(2) 0.0010(3) -0.0023(2)
Nd1 0.01390(8) 0.01645(8) 0.01463(8) -0.00177(5) 0.00170(5) -0.00114(5)
O1 0.0205(11) 0.0246(10) 0.0268(11) 0.0000(8) 0.0009(9) 0.0017(8)
O2 0.0293(13) 0.0454(13) 0.0204(11) 0.0042(10) -0.0012(9) -0.0186(10)
O3 0.0276(12) 0.0249(10) 0.0220(10) -0.0073(8) 0.0015(9) -0.0008(8)
O4 0.0318(13) 0.0224(10) 0.0426(14) -0.0027(10) 0.0145(11) 0.0048(9)
O5 0.0313(12) 0.0282(10) 0.0250(11) -0.0092(9) 0.0122(10) -0.0113(9)
O6 0.0201(10) 0.0202(9) 0.0219(10) 0.0021(8) -0.0031(8) -0.0033(7)
O7 0.0159(10) 0.0196(9) 0.0259(10) 0.0031(8) 0.0027(8) -0.0003(7)
O8 0.0308(12) 0.0203(9) 0.0202(10) 0.0008(8) 0.0116(9) 0.0030(8)
O9 0.0244(11) 0.0248(10) 0.0241(10) -0.0012(8) -0.0068(9) 0.0024(8)
O10 0.0325(13) 0.0413(13) 0.0201(11) 0.0006(9) 0.0051(10) -0.0087(10)
P2A 0.017(2) 0.022(2) 0.019(2) -0.0017(16) 0.0006(16) -0.0005(16)
S3A 0.024(2) 0.031(2) 0.020(2) 0.0051(17) 0.0028(17) -0.0003(16)
S4A 0.015(4) 0.039(5) 0.036(4) 0.015(4) -0.003(3) -0.010(3)
O11 0.019(7) 0.034(7) 0.034(7) -0.006(6) -0.001(5) 0.008(5)

loop_
_atom_type_symbol
_atom_type_description
_atom_type_scat_dispersion_real
_atom_type_scat_dispersion_imag
_atom_type_scat_source
C C 0.0033 0.0016 'International Tables Vol C Tables 4.2.6.8 and 6.1.1.4'
H H 0.0000 0.0000 'International Tables Vol C Tables 4.2.6.8 and 6.1.1.4'
Nd Nd -0.1943 3.0179 'International Tables Vol C Tables 4.2.6.8 and 6.1.1.4'
O O 0.0106 0.0060 'International Tables Vol C Tables 4.2.6.8 and 6.1.1.4'
P P 0.1023 0.0942 'International Tables Vol C Tables 4.2.6.8 and 6.1.1.4'
S S 0.1246 0.1234 'International Tables Vol C Tables 4.2.6.8 and 6.1.1.4'

loop_
_geom_angle_atom_site_label_1
_geom_angle_atom_site_label_2
_geom_angle_atom_site_label_3
_geom_angle
_geom_angle_site_symmetry_1
_geom_angle_site_symmetry_3
_geom_angle_publ_flag
H1A C1 H1B 107.1 . . ?
C2 C1 H1A 107.6 . . ?
C2 C1 H1B 107.6 . . ?
C2 C1 P1 118.75(19) . . ?
P1 C1 H1A 107.6 . . ?
P1 C1 H1B 107.6 . . ?
C1 C2 H2 108.3 . . ?
C3 C2 C1 109.8(2) . . ?
C3 C2 H2 108.3 . . ?
C3 C2 C4 110.4(3) . . ?
C4 C2 C1 111.8(3) . . ?
C4 C2 H2 108.3 . . ?
C2 C3 H3A 109.5 . . ?
C2 C3 H3B 109.5 . . ?
C2 C3 H3C 109.5 . . ?
H3A C3 H3B 109.5 . . ?
H3A C3 H3C 109.5 . . ?
H3B C3 H3C 109.5 . . ?
C2 C4 H4A 109.5 . . ?
C2 C4 H4B 109.5 . . ?
C2 C4 H4C 109.5 . . ?
H4A C4 H4B 109.5 . . ?
H4A C4 H4C 109.5 . . ?
H4B C4 H4C 109.5 . . ?
H5A C5 H5B 107.1 . . ?
C6 C5 H5A 107.7 . . ?
C6 C5 H5B 107.7 . . ?
C6 C5 P1 118.3(2) . . ?
P1 C5 H5A 107.7 . . ?
P1 C5 H5B 107.7 . . ?
C5 C6 H6 107.7 . . ?
C5 C6 C8 109.0(3) . . ?
C7 C6 C5 114.1(3) . . ?
C7 C6 H6 107.7 . . ?
C7 C6 C8 110.4(3) . . ?
C8 C6 H6 107.7 . . ?
C6 C7 H7A 109.5 . . ?
C6 C7 H7B 109.5 . . ?
C6 C7 H7C 109.5 . . ?
H7A C7 H7B 109.5 . . ?
H7A C7 H7C 109.5 . . ?
H7B C7 H7C 109.5 . . ?
C6 C8 H8A 109.5 . . ?
C6 C8 H8B 109.5 . . ?
C6 C8 H8C 109.5 . . ?
H8A C8 H8B 109.5 . . ?
H8A C8 H8C 109.5 . . ?
H8B C8 H8C 109.5 . . ?
C1 P1 C5 110.90(13) . . ?
C1 P1 S1 107.50(9) . . ?
C1 P1 S2 107.13(10) . . ?
C5 P1 S1 109.32(10) . . ?
C5 P1 S2 105.91(11) . . ?
S2 P1 S1 116.06(4) . . ?
H9A C9 H9B 107.2 . . ?
C10 C9 H9A 107.8 . . ?
C10 C9 H9B 107.8 . . ?
C10 C9 P2 117.9(4) . . ?
P2 C9 H9A 107.8 . . ?
P2 C9 H9B 107.8 . . ?
C9 C10 H10 108.4 . . ?
C11 C10 C9 108.6(5) . . ?
C11 C10 H10 108.4 . . ?
C12 C10 C9 112.7(5) . . ?
C12 C10 H10 108.4 . . ?
C12 C10 C11 110.2(5) . . ?
C10 C11 H11A 109.5 . . ?
C10 C11 H11B 109.5 . . ?
C10 C11 H11C 109.5 . . ?
H11A C11 H11B 109.5 . . ?
H11A C11 H11C 109.5 . . ?
H11B C11 H11C 109.5 . . ?
C10 C12 H12A 109.5 . . ?
C10 C12 H12B 109.5 . . ?
C10 C12 H12C 109.5 . . ?
H12A C12 H12B 109.5 . . ?
H12A C12 H12C 109.5 . . ?
H12B C12 H12C 109.5 . . ?
H13A C13 H13B 106.8 . . ?
C14 C13 H13A 107.1 . . ?
C14 C13 H13B 107.1 . . ?
C14 C13 P2 120.9(3) . . ?
P2 C13 H13A 107.1 . . ?
P2 C13 H13B 107.1 . . ?
C13 C14 H14 100.9 . . ?
C13 C14 C16 110.4(4) . . ?
C15 C14 C13 126.0(6) . . ?
C15 C14 H14 100.9 . . ?
C15 C14 C16 112.9(6) . . ?
C16 C14 H14 100.9 . . ?
C14 C15 H15A 109.5 . . ?
C14 C15 H15B 109.5 . . ?
C14 C15 H15C 109.5 . . ?
H15A C15 H15B 109.5 . . ?
H15A C15 H15C 109.5 . . ?
H15B C15 H15C 109.5 . . ?
C14 C16 H16A 109.5 . . ?
C14 C16 H16B 109.5 . . ?
C14 C16 H16C 109.5 . . ?
H16A C16 H16B 109.5 . . ?
H16A C16 H16C 109.5 . . ?
H16B C16 H16C 109.5 . . ?
C9 P2 S3 111.8(2) . . ?
C9 P2 S4 106.43(19) . . ?
C13 P2 C9 107.0(2) . . ?
C13 P2 S3 107.24(12) . . ?
C13 P2 S4 109.56(13) . . ?
S3 P2 S4 114.59(7) . . ?
H17A C17 H17B 107.0 . . ?
C18 C17 H17A 107.6 . . ?
C18 C17 H17B 107.6 . . ?
C18 C17 P3 119.0(2) . . ?
P3 C17 H17A 107.6 . . ?
P3 C17 H17B 107.6 . . ?
C17 C18 H18 107.9 . . ?
C19 C18 C17 113.4(3) . . ?
C19 C18 H18 107.9 . . ?
C19 C18 C20 110.8(3) . . ?
C20 C18 C17 108.7(3) . . ?
C20 C18 H18 107.9 . . ?
C18 C19 H19A 109.5 . . ?
C18 C19 H19B 109.5 . . ?
C18 C19 H19C 109.5 . . ?
H19A C19 H19B 109.5 . . ?
H19A C19 H19C 109.5 . . ?
H19B C19 H19C 109.5 . . ?
C18 C20 H20A 109.5 . . ?
C18 C20 H20B 109.5 . . ?
C18 C20 H20C 109.5 . . ?
H20A C20 H20B 109.5 . . ?
H20A C20 H20C 109.5 . . ?
H20B C20 H20C 109.5 . . ?
H21A C21 H21B 107.0 . . ?
C22 C21 H21A 107.4 . . ?
C22 C21 H21B 107.4 . . ?
C22 C21 P3 119.6(2) . . ?
P3 C21 H21A 107.4 . . ?
P3 C21 H21B 107.4 . . ?
C21 C22 H22 107.4 . . ?
C23 C22 C21 113.3(3) . . ?
C23 C22 H22 107.4 . . ?
C23 C22 C24 110.9(3) . . ?
C24 C22 C21 110.0(3) . . ?
C24 C22 H22 107.4 . . ?
C22 C23 H23A 109.5 . . ?
C22 C23 H23B 109.5 . . ?
C22 C23 H23C 109.5 . . ?
H23A C23 H23B 109.5 . . ?
H23A C23 H23C 109.5 . . ?
H23B C23 H23C 109.5 . . ?
C22 C24 H24A 109.5 . . ?
C22 C24 H24B 109.5 . . ?
C22 C24 H24C 109.5 . . ?
H24A C24 H24B 109.5 . . ?
H24A C24 H24C 109.5 . . ?
H24B C24 H24C 109.5 . . ?
C17 P3 S5 106.46(10) . . ?
C17 P3 S6 108.47(10) . . ?
C21 P3 C17 112.48(14) . . ?
C21 P3 S5 107.45(10) . . ?
C21 P3 S6 107.04(10) . . ?
S6 P3 S5 115.06(4) . . ?
O2 Nd1 O1 67.07(7) . . y
O2 Nd1 O3 70.35(7) . . y
O2 Nd1 O5 135.85(7) . . y
O2 Nd1 O6 138.76(7) . . y
O2 Nd1 O7 140.08(8) . . y
O2 Nd1 O9 75.47(8) . . y
O3 Nd1 O1 122.22(7) . . y
O3 Nd1 O7 114.56(7) . . y
O4 Nd1 O1 66.11(7) . . y
O4 Nd1 O2 86.14(8) . . y
O4 Nd1 O3 73.95(8) . . y
O4 Nd1 O5 72.19(8) . . y
O4 Nd1 O6 74.82(7) . . y
O4 Nd1 O7 133.77(7) . . y
O4 Nd1 O8 135.40(8) . . y
O4 Nd1 O9 142.40(8) . . y
O5 Nd1 O1 130.37(7) . . y
O5 Nd1 O3 66.89(7) . . y
O5 Nd1 O7 70.96(7) . . y
O6 Nd1 O1 71.78(6) . . y
O6 Nd1 O3 134.36(7) . . y
O6 Nd1 O5 72.36(7) . . y
O6 Nd1 O7 68.15(6) . . y
O6 Nd1 O9 138.52(6) . . y
O7 Nd1 O1 123.20(6) . . y
O8 Nd1 O1 69.78(6) . . y
O8 Nd1 O2 82.79(8) . . y
O8 Nd1 O3 139.32(7) . . y
O8 Nd1 O5 138.94(7) . . y
O8 Nd1 O6 85.75(7) . . y
O8 Nd1 O7 68.72(7) . . y
O8 Nd1 O9 75.08(7) . . y
O9 Nd1 O1 130.82(7) . . y
O9 Nd1 O3 69.07(7) . . y
O9 Nd1 O5 98.69(8) . . y
O9 Nd1 O7 70.65(7) . . y
Nd1 O1 H1C 114(2) . . ?
Nd1 O1 H1D 115(2) . . ?
H1C O1 H1D 105(3) . . ?
Nd1 O2 H2A 124(2) . . ?
Nd1 O2 H2B 128(2) . . ?
H2A O2 H2B 106(3) . . ?
Nd1 O3 H3D 126(2) . . ?
Nd1 O3 H3E 123(2) . . ?
H3D O3 H3E 110(3) . . ?
Nd1 O4 H4D 123(2) . . ?
Nd1 O4 H4E 121(2) . . ?
H4D O4 H4E 105(3) . . ?
Nd1 O5 H5C 118(2) . . ?
Nd1 O5 H5D 122(2) . . ?
H5C O5 H5D 103(3) . . ?
Nd1 O6 H6A 125.7(19) . . ?
Nd1 O6 H6B 126.7(19) . . ?
H6A O6 H6B 107(3) . . ?
Nd1 O7 H7D 123.7(19) . . ?
Nd1 O7 H7E 121.6(19) . . ?
H7D O7 H7E 103(3) . . ?
Nd1 O8 H8D 123.7(19) . . ?
Nd1 O8 H8E 123(2) . . ?
H8D O8 H8E 105(3) . . ?
Nd1 O9 H9C 124(2) . . ?
Nd1 O9 H9D 121(2) . . ?
H9C O9 H9D 108(3) . . ?
H10B O10 H10C 109.5 . . ?
C9A P2A S3A 108.6(13) . . ?
C9A P2A S4A 107.9(12) . . ?
S4A P2A S3A 118.9(4) . . ?
C13A P2A C9A 104.9(14) . . ?
C13A P2A S3A 108.7(8) . . ?
C13A P2A S4A 107.0(8) . . ?
P2A C9A H9AA 108.7 . . ?
P2A C9A H9AB 108.7 . . ?
H9AA C9A H9AB 107.6 . . ?
C10A C9A P2A 114(2) . . ?
C10A C9A H9AA 108.7 . . ?
C10A C9A H9AB 108.7 . . ?
C9A C10A H10A 107.6 . . ?
C11A C10A C9A 110(3) . . ?
C11A C10A H10A 107.6 . . ?
C12A C10A C9A 113(3) . . ?
C12A C10A H10A 107.6 . . ?
C12A C10A C11A 110(3) . . ?
C10A C11A H11D 109.5 . . ?
C10A C11A H11E 109.5 . . ?
C10A C11A H11F 109.5 . . ?
H11D C11A H11E 109.5 . . ?
H11D C11A H11F 109.5 . . ?
H11E C11A H11F 109.5 . . ?
C10A C12A H12D 108.9 . . ?
C10A C12A H12E 110.7 . . ?
C10A C12A H12F 108.8 . . ?
H12D C12A H12E 109.5 . . ?
H12D C12A H12F 109.5 . . ?
H12E C12A H12F 109.5 . . ?
P2A C13A H13C 110.0 . . ?
P2A C13A H13D 110.0 . . ?
H13C C13A H13D 108.4 . . ?
C14A C13A P2A 108.5(11) . . ?
C14A C13A H13C 110.0 . . ?
C14A C13A H13D 110.0 . . ?
C13A C14A H14A 91.7 . . ?
C13A C14A C16A 112.4(14) . . ?
C15A C14A C13A 135.2(16) . . ?
C15A C14A H14A 91.7 . . ?
C15A C14A C16A 112.1(15) . . ?
C16A C14A H14A 91.7 . . ?
C14A C15A H15D 109.5 . . ?
C14A C15A H15E 109.5 . . ?
C14A C15A H15F 109.5 . . ?
H15D C15A H15E 109.5 . . ?
H15D C15A H15F 109.5 . . ?
H15E C15A H15F 109.5 . . ?
C14A C16A H16D 109.5 . . ?
C14A C16A H16E 109.5 . . ?
C14A C16A H16F 109.5 . . ?
H16D C16A H16E 109.5 . . ?
H16D C16A H16F 109.5 . . ?
H16E C16A H16F 109.5 . . ?
H11G O11 H11H 104.5 . . ?

loop_
_geom_bond_atom_site_label_1
_geom_bond_atom_site_label_2
_geom_bond_distance
_geom_bond_site_symmetry_2
_geom_bond_publ_flag
C1 H1A 0.9900 . ?
C1 H1B 0.9900 . ?
C1 C2 1.547(4) . ?
C1 P1 1.813(3) . ?
C2 H2 1.0000 . ?
C2 C3 1.524(4) . ?
C2 C4 1.530(4) . ?
C3 H3A 0.9800 . ?
C3 H3B 0.9800 . ?
C3 H3C 0.9800 . ?
C4 H4A 0.9800 . ?
C4 H4B 0.9800 . ?
C4 H4C 0.9800 . ?
C5 H5A 0.9900 . ?
C5 H5B 0.9900 . ?
C5 C6 1.532(4) . ?
C5 P1 1.832(3) . ?
C6 H6 1.0000 . ?
C6 C7 1.525(5) . ?
C6 C8 1.535(5) . ?
C7 H7A 0.9800 . ?
C7 H7B 0.9800 . ?
C7 H7C 0.9800 . ?
C8 H8A 0.9800 . ?
C8 H8B 0.9800 . ?
C8 H8C 0.9800 . ?
P1 S1 2.0213(10) . ?
P1 S2 2.0189(11) . ?
C9 H9A 0.9900 . ?
C9 H9B 0.9900 . ?
C9 C10 1.546(5) . ?
C9 P2 1.829(4) . ?
C10 H10 1.0000 . ?
C10 C11 1.541(5) . ?
C10 C12 1.525(6) . ?
C11 H11A 0.9800 . ?
C11 H11B 0.9800 . ?
C11 H11C 0.9800 . ?
C12 H12A 0.9800 . ?
C12 H12B 0.9800 . ?
C12 H12C 0.9800 . ?
C13 H13A 0.9900 . ?
C13 H13B 0.9900 . ?
C13 C14 1.509(6) . ?
C13 P2 1.824(4) . ?
C14 H14 1.0000 . ?
C14 C15 1.344(9) . ?
C14 C16 1.539(7) . ?
C15 H15A 0.9800 . ?
C15 H15B 0.9800 . ?
C15 H15C 0.9800 . ?
C16 H16A 0.9800 . ?
C16 H16B 0.9800 . ?
C16 H16C 0.9800 . ?
P2 S3 2.0076(12) . ?
P2 S4 2.014(2) . ?
C17 H17A 0.9900 . ?
C17 H17B 0.9900 . ?
C17 C18 1.540(4) . ?
C17 P3 1.831(3) . ?
C18 H18 1.0000 . ?
C18 C19 1.501(5) . ?
C18 C20 1.529(5) . ?
C19 H19A 0.9800 . ?
C19 H19B 0.9800 . ?
C19 H19C 0.9800 . ?
C20 H20A 0.9800 . ?
C20 H20B 0.9800 . ?
C20 H20C 0.9800 . ?
C21 H21A 0.9900 . ?
C21 H21B 0.9900 . ?
C21 C22 1.535(4) . ?
C21 P3 1.826(3) . ?
C22 H22 1.0000 . ?
C22 C23 1.501(6) . ?
C22 C24 1.514(5) . ?
C23 H23A 0.9800 . ?
C23 H23B 0.9800 . ?
C23 H23C 0.9800 . ?
C24 H24A 0.9800 . ?
C24 H24B 0.9800 . ?
C24 H24C 0.9800 . ?
P3 S5 2.0132(10) . ?
P3 S6 2.0116(9) . ?
Nd1 O1 2.656(2) . y
Nd1 O2 2.473(2) . y
Nd1 O3 2.512(2) . y
Nd1 O4 2.427(2) . y
Nd1 O5 2.495(2) . y
Nd1 O6 2.480(2) . y
Nd1 O7 2.5196(19) . y
Nd1 O8 2.471(2) . y
Nd1 O9 2.487(2) . y
O1 H1C 0.837(18) . ?
O1 H1D 0.840(17) . ?
O2 H2A 0.856(18) . ?
O2 H2B 0.828(18) . ?
O3 H3D 0.811(17) . ?
O3 H3E 0.833(17) . ?
O4 H4D 0.836(17) . ?
O4 H4E 0.842(18) . ?
O5 H5C 0.858(18) . ?
O5 H5D 0.821(17) . ?
O6 H6A 0.844(17) . ?
O6 H6B 0.835(17) . ?
O7 H7D 0.829(17) . ?
O7 H7E 0.850(17) . ?
O8 H8D 0.847(17) . ?
O8 H8E 0.852(17) . ?
O9 H9C 0.826(17) . ?
O9 H9D 0.848(17) . ?
O10 H10B 0.8503 . ?
O10 H10C 0.8500 . ?
P2A C9A 1.845(16) . ?
P2A S3A 1.999(6) . ?
P2A S4A 1.992(11) . ?
P2A C13A 1.814(14) . ?
C9A H9AA 0.9900 . ?
C9A H9AB 0.9900 . ?
C9A C10A 1.547(18) . ?
C10A H10A 1.0000 . ?
C10A C11A 1.535(18) . ?
C10A C12A 1.523(18) . ?
C11A H11D 0.9800 . ?
C11A H11E 0.9800 . ?
C11A H11F 0.9800 . ?
C12A H12D 0.9599 . ?
C12A H12E 0.9600 . ?
C12A H12F 0.9600 . ?
C13A H13C 0.9900 . ?
C13A H13D 0.9900 . ?
C13A C14A 1.510(17) . ?
C14A H14A 1.0000 . ?
C14A C15A 1.276(17) . ?
C14A C16A 1.537(17) . ?
C15A H15D 0.9800 . ?
C15A H15E 0.9800 . ?
C15A H15F 0.9800 . ?
C16A H16D 0.9800 . ?
C16A H16E 0.9800 . ?
C16A H16F 0.9800 . ?
O11 H11G 0.8499 . ?
O11 H11H 0.8503 . ?

loop_
_geom_torsion_atom_site_label_1
_geom_torsion_atom_site_label_2
_geom_torsion_atom_site_label_3
_geom_torsion_atom_site_label_4
_geom_torsion
_geom_torsion_site_symmetry_1
_geom_torsion_site_symmetry_2
_geom_torsion_site_symmetry_3
_geom_torsion_site_symmetry_4
_geom_torsion_publ_flag
C2 C1 P1 C5 -56.7(3) . . . . ?
C2 C1 P1 S1 -176.1(2) . . . . ?
C2 C1 P1 S2 58.5(2) . . . . ?
C6 C5 P1 C1 -85.5(3) . . . . ?
C6 C5 P1 S1 32.8(3) . . . . ?
C6 C5 P1 S2 158.6(2) . . . . ?
P1 C1 C2 C3 -139.2(2) . . . . ?
P1 C1 C2 C4 98.0(3) . . . . ?
P1 C5 C6 C7 65.4(3) . . . . ?
P1 C5 C6 C8 -170.7(2) . . . . ?
C10 C9 P2 C13 47.7(6) . . . . ?
C10 C9 P2 S3 -69.4(6) . . . . ?
C10 C9 P2 S4 164.8(5) . . . . ?
C14 C13 P2 C9 66.5(5) . . . . ?
C14 C13 P2 S3 -173.4(4) . . . . ?
C14 C13 P2 S4 -48.5(5) . . . . ?
P2 C9 C10 C11 -166.3(9) . . . . ?
P2 C9 C10 C12 71.2(11) . . . . ?
P2 C13 C14 C15 -35.0(10) . . . . ?
P2 C13 C14 C16 -176.5(5) . . . . ?
C18 C17 P3 C21 79.5(3) . . . . ?
C18 C17 P3 S5 -163.0(2) . . . . ?
C18 C17 P3 S6 -38.7(3) . . . . ?
C22 C21 P3 C17 79.0(3) . . . . ?
C22 C21 P3 S5 -37.8(3) . . . . ?
C22 C21 P3 S6 -161.9(2) . . . . ?
P3 C17 C18 C19 -74.5(4) . . . . ?
P3 C17 C18 C20 161.8(3) . . . . ?
P3 C21 C22 C23 -73.8(4) . . . . ?
P3 C21 C22 C24 161.4(3) . . . . ?
P2A C9A C10A C11A -130(5) . . . . ?
P2A C9A C10A C12A 106(6) . . . . ?
P2A C13A C14A C15A 12(4) . . . . ?
P2A C13A C14A C16A -161.1(16) . . . . ?
C9A P2A C13A C14A 167.3(18) . . . . ?
S3A P2A C9A C10A -58(4) . . . . ?
S3A P2A C13A C14A -76.7(16) . . . . ?
S4A P2A C9A C10A 172(3) . . . . ?
S4A P2A C13A C14A 52.9(17) . . . . ?
C13A P2A C9A C10A 58(4) . . . . ?
